data_4320386
loop_
_publ_author_name
'Oscar Castillo'
'Antonio Luque'
'Pascual Rom\'an'
'Francesc Lloret'
'Miguel Julve'

_publ_contact_author
;
Antonio Luque. Departamento de Quimica Inorganica. Facultad de Ciencias
Universidad del Pais Vasco,  Apdo. 644, E-48080 Bilbao, Spain
;
_publ_contact_author_email qipluara@lg.ehu.es
_publ_contact_author_fax '+34-94-464 85 00'
_publ_contact_author_phone '+34-946 012 701'
_publ_section_title
;
 Syntheses, Crystal Structures, and Magnetic Properties of One-Dimensional
 Oxalato-Bridged Co(II), Ni(II), and Cu(II) Complexes withn-Aminopyridine
 (n= 2-4) as Terminal Ligand
;
_journal_name_full 'Inorganic Chemistry'
_journal_page_first 5526
_journal_page_last 5535
_journal_paper_doi 10.1021/ic0103401
_journal_volume 40
_journal_year 2001
_chemical_compound_source 'aqueous synthesis'
_chemical_formula_structural '[Cu(C2O4)(C5H6N2)2].1.5H20'
_chemical_formula_sum 'C12 H15 Cu N4 O5.5'
_chemical_formula_weight 366.82
_chemical_name_systematic
;
catena-(mu-oxalato)-bis(3-aminopyridine)-copper(II)-water (1/1.5)
;
_space_group_IT_number 52
_symmetry_cell_setting orthorhombic
_symmetry_space_group_name_Hall '-P 2ab 2c'
_symmetry_space_group_name_H-M 'P c n n'
_atom_sites_solution_hydrogens difmap
_atom_sites_solution_primary direct
_atom_sites_solution_secondary difmap
_audit_creation_date 12-mar-01
_audit_creation_method SHELXL
_cell_angle_alpha 90
_cell_angle_beta 90
_cell_angle_gamma 90
_cell_formula_units_Z 8
_cell_length_a 12.387(1)
_cell_length_b 12.935(3)
_cell_length_c 18.632(2)
_cell_measurement_reflns_used 25
_cell_measurement_temperature 293(2)
_cell_measurement_theta_max 11.52
_cell_measurement_theta_min 3.30
_cell_volume 2985.3(8)
_computing_cell_refinement 'local programs'
_computing_data_collection ' CAD4 Express (Enraf Nonius, 1994)'
_computing_data_reduction 'XCAD4 (Harms & Wocadlo, 1995)'
_computing_molecular_graphics 'PLATON (Spek, 1990)'
_computing_structure_refinement 'SHELXL-93 (Sheldrick, 1993)'
_computing_structure_solution 'DIRDIF-92 (Beurskens, 1992)'
_diffrn_ambient_temperature 293(2)
_diffrn_measurement_device 'Enraf Nonius CAD4 diffractometer'
_diffrn_measurement_method '\w/2\q mode'
_diffrn_radiation_monochromator graphite
_diffrn_radiation_source 'x-ray tube'
_diffrn_radiation_type MoK\a
_diffrn_radiation_wavelength 0.71069
_diffrn_reflns_av_sigmaI/netI 0.0155
_diffrn_reflns_limit_h_max 17
_diffrn_reflns_limit_h_min 0
_diffrn_reflns_limit_k_max 18
_diffrn_reflns_limit_k_min 0
_diffrn_reflns_limit_l_max 26
_diffrn_reflns_limit_l_min 0
_diffrn_reflns_number 4838
_diffrn_reflns_theta_max 29.95
_diffrn_reflns_theta_min 1.97
_diffrn_standards_decay_% 1
_diffrn_standards_interval_count 100
_diffrn_standards_interval_time 60
_diffrn_standards_number 2
_exptl_absorpt_coefficient_mu 1.58
_exptl_absorpt_correction_type none
_exptl_crystal_colour green
_exptl_crystal_density_diffrn 1.633
_exptl_crystal_density_meas 1.62(1)
_exptl_crystal_density_method flotation
_exptl_crystal_description prismatic
_exptl_crystal_F_000 1504
_exptl_crystal_size_max 0.25
_exptl_crystal_size_mid 0.10
_exptl_crystal_size_min 0.07
_refine_diff_density_max 1.464
_refine_diff_density_min -0.740
_refine_diff_density_rms 0.114
_refine_ls_extinction_method None
_refine_ls_goodness_of_fit_all 1.216
_refine_ls_goodness_of_fit_gt 1.303
_refine_ls_hydrogen_treatment noref
_refine_ls_matrix_type full
_refine_ls_number_parameters 205
_refine_ls_number_reflns 4343
_refine_ls_number_restraints 0
_refine_ls_restrained_S_all 1.216
_refine_ls_restrained_S_gt 1.303
_refine_ls_R_factor_all 0.0740
_refine_ls_R_factor_gt 0.0631
_refine_ls_shift/esd_mean 0.010
_refine_ls_shift/su_max 0.075
_refine_ls_structure_factor_coef Fsqd
_refine_ls_weighting_details 'w=1/[\s^2^(Fo^2^)+(0.0659P)^2^+0.0000P] where P=(Fo^2^+2Fc^2^)/3'
_refine_ls_weighting_scheme calc
_refine_ls_wR_factor_all 0.1968
_refine_ls_wR_factor_gt 0.1930
_reflns_number_gt 3670
_reflns_number_total 4343
_reflns_threshold_expression I>2sigma(I)
_cod_data_source_file ic0103401_4.cif
_cod_data_source_block compound6
_cod_original_formula_sum 'C12 H15 Cu1 N4 O5.5'
_cod_database_code 4320386

loop_
_symmetry_equiv_pos_as_xyz
'x, y, z'
'-x, y, z+1/2'
'x+1/2, -y+1/2, z+1/2'
'-x+1/2, -y+1/2, z'
'-x, -y, -z'
'x, -y, -z-1/2'
'-x-1/2, y-1/2, -z-1/2'
'x-1/2, y-1/2, -z'

loop_
_atom_site_label
_atom_site_type_symbol
_atom_site_fract_x
_atom_site_fract_y
_atom_site_fract_z
_atom_site_U_iso_or_equiv
_atom_site_adp_type
_atom_site_occupancy
_atom_site_calc_flag
_atom_site_refinement_flags
_atom_site_disorder_group
Cu1 Cu 0.03473(4) 0.17960(3) 0.07365(2) 0.0307(2) Uani 1 d . .
O1 O 0.0905(3) 0.0323(2) 0.06809(15) 0.0394(6) Uani 1 d . .
O2 O -0.0706(2) 0.1161(2) -0.0085(2) 0.0374(6) Uani 1 d . .
C1 C 0.0466(3) -0.0245(3) 0.0220(2) 0.0315(7) Uani 1 d . .
O3 O 0.1675(3) 0.2197(3) 0.1398(2) 0.0508(8) Uani 1 d . .
O4 O 0.1640(4) 0.2208(3) -0.0032(2) 0.0681(12) Uani 1 d . .
C2 C 0.25 0.25 0.1081(3) 0.0324(14) Uani 1 d S .
C3 C 0.25 0.25 0.0255(3) 0.039(2) Uani 1 d S .
N11 N -0.0271(3) 0.3255(3) 0.0672(2) 0.0368(7) Uani 1 d . .
C12 C 0.0049(4) 0.3976(3) 0.1132(2) 0.0418(9) Uani 1 d . .
C13 C -0.0361(4) 0.4990(4) 0.1122(3) 0.0475(10) Uani 1 d . .
C14 C -0.1130(4) 0.5226(3) 0.0615(3) 0.0483(11) Uani 1 d . .
C15 C -0.1461(4) 0.4472(4) 0.0145(3) 0.0499(11) Uani 1 d . .
C16 C -0.1034(4) 0.3486(4) 0.0181(3) 0.0442(9) Uani 1 d . .
N17 N 0.0007(5) 0.5697(4) 0.1618(3) 0.0682(13) Uani 1 d . .
N21 N -0.0647(3) 0.1477(3) 0.1636(2) 0.0333(6) Uani 1 d . .
C22 C -0.0267(3) 0.1630(3) 0.2295(2) 0.0366(8) Uani 1 d . .
C23 C -0.0907(3) 0.1606(3) 0.2907(2) 0.0360(8) Uani 1 d . .
C24 C -0.1987(4) 0.1368(4) 0.2814(3) 0.0491(10) Uani 1 d . .
C25 C -0.2380(4) 0.1196(5) 0.2135(3) 0.0598(13) Uani 1 d . .
C26 C -0.1695(4) 0.1267(4) 0.1556(3) 0.0473(10) Uani 1 d . .
N27 N -0.0475(4) 0.1885(4) 0.3562(2) 0.0531(10) Uani 1 d . .
O5 O 0.2354(5) 0.0399(5) 0.3197(3) 0.104(2) Uani 1 d . .
O6 O 0.25 0.25 0.2975(5) 0.132(5) Uiso 1 d S .
H12 H 0.0639 0.3806 0.1477 0.05 Uiso 1 d . .
H14 H -0.1557 0.5926 0.0521 0.05 Uiso 1 d . .
H15 H -0.1951 0.4618 -0.0161 0.05 Uiso 1 d . .
H16 H -0.1322 0.295 -0.0151 0.05 Uiso 1 d . .
H171 H -0.0099 0.6293 0.1519 0.05 Uiso 1 d . .
H172 H 0.0685 0.5555 0.1795 0.05 Uiso 1 d . .
H22 H 0.055 0.1842 0.2386 0.05 Uiso 1 d . .
H24 H -0.2462 0.1346 0.3192 0.05 Uiso 1 d . .
H25 H -0.313 0.1089 0.2038 0.05 Uiso 1 d . .
H26 H -0.1925 0.1131 0.1002 0.05 Uiso 1 d . .
H271 H 0.0302 0.1774 0.3596 0.05 Uiso 1 d . .
H272 H -0.0857 0.1725 0.3849 0.05 Uiso 1 d . .

loop_
_atom_site_aniso_label
_atom_site_aniso_U_11
_atom_site_aniso_U_22
_atom_site_aniso_U_33
_atom_site_aniso_U_23
_atom_site_aniso_U_13
_atom_site_aniso_U_12
Cu1 0.0341(3) 0.0257(2) 0.0322(3) 0.0007(2) 0.0020(2) -0.0025(2)
O1 0.046(2) 0.0297(13) 0.0427(15) -0.0070(11) -0.0103(12) -0.0020(12)
O2 0.0452(15) 0.0286(12) 0.0384(14) -0.0051(11) 0.0010(12) -0.0007(11)
C1 0.040(2) 0.026(2) 0.029(2) -0.0029(12) 0.0038(13) -0.0058(13)
O3 0.055(2) 0.043(2) 0.054(2) 0.0006(14) 0.025(2) -0.0060(14)
O4 0.099(3) 0.044(2) 0.062(2) -0.009(2) -0.047(2) 0.004(2)
C2 0.038(3) 0.023(2) 0.036(3) 0 0 0.001(2)
C3 0.055(3) 0.025(2) 0.036(3) 0 0 0.007(2)
N11 0.034(2) 0.030(2) 0.046(2) 0.0084(13) 0.0089(13) 0.0040(12)
C12 0.047(2) 0.034(2) 0.044(2) 0.003(2) 0.005(2) 0.007(2)
C13 0.058(3) 0.033(2) 0.051(2) 0.006(2) 0.019(2) 0.004(2)
C14 0.049(2) 0.038(2) 0.058(3) 0.016(2) 0.021(2) 0.013(2)
C15 0.038(2) 0.052(3) 0.060(3) 0.022(2) 0.006(2) 0.009(2)
C16 0.039(2) 0.042(2) 0.052(2) 0.011(2) 0.005(2) -0.001(2)
N17 0.092(3) 0.039(2) 0.074(3) -0.009(2) 0.001(3) 0.014(2)
N21 0.038(2) 0.0325(15) 0.0290(14) -0.0019(12) -0.0006(12) -0.0021(12)
C22 0.037(2) 0.043(2) 0.030(2) -0.0002(15) 0.0021(14) -0.0039(15)
C23 0.045(2) 0.030(2) 0.032(2) 0.0052(14) 0.0056(15) 0.0037(15)
C24 0.045(2) 0.051(2) 0.051(2) 0.002(2) 0.018(2) -0.008(2)
C25 0.043(2) 0.073(3) 0.063(3) -0.001(3) -0.003(2) -0.014(2)
C26 0.043(2) 0.050(2) 0.049(2) -0.004(2) -0.007(2) -0.009(2)
N27 0.059(2) 0.071(3) 0.029(2) 0.004(2) 0.006(2) 0.002(2)
O5 0.121(4) 0.107(4) 0.085(3) 0.032(3) -0.007(3) -0.049(4)

loop_
_atom_type_symbol
_atom_type_description
_atom_type_scat_dispersion_real
_atom_type_scat_dispersion_imag
_atom_type_scat_source
O O 0.0106 0.0060 'International Tables Vol C Tables 4.2.6.8 and 6.1.1.4'
N N 0.0061 0.0033 'International Tables Vol C Tables 4.2.6.8 and 6.1.1.4'
Cu Cu 0.3201 1.2651 'International Tables Vol C Tables 4.2.6.8 and 6.1.1.4'
H H 0.0000 0.0000 'International Tables Vol C Tables 4.2.6.8 and 6.1.1.4'
C C 0.0033 0.0016 'International Tables Vol C Tables 4.2.6.8 and 6.1.1.4'

loop_
_geom_angle_atom_site_label_1
_geom_angle_atom_site_label_2
_geom_angle_atom_site_label_3
_geom_angle
_geom_angle_site_symmetry_1
_geom_angle_site_symmetry_3
_geom_angle_publ_flag
O1 Cu1 N11 173.3(1) . . ?
O1 Cu1 O3 89.7(1) . . ?
N11 Cu1 O3 95.7(1) . . ?
O1 Cu1 N21 93.2(1) . . ?
N11 Cu1 N21 90.5(1) . . ?
O3 Cu1 N21 92.2(1) . . ?
O1 Cu1 O2 79.3(1) . . ?
N11 Cu1 O2 94.7(1) . . ?
O3 Cu1 O2 165.5(1) . . ?
N21 Cu1 O2 97.7(1) . . ?
O1 Cu1 O4 86.9(1) . . ?
N11 Cu1 O4 90.6(1) . . ?
O3 Cu1 O4 75.9(1) . . ?
N21 Cu1 O4 168.1(1) . . ?
O2 Cu1 O4 94.0(1) . . ?
C1 O1 Cu1 115.9(3) . . ?
C1 O2 Cu1 111.0(3) 5_555 . ?
O2 C1 O1 126.2(4) 5_555 . ?
O2 C1 C1 117.4(4) 5_555 5_555 ?
O1 C1 C1 116.5(4) . 5_555 ?
C2 O3 Cu1 116.0(3) . . ?
C3 O4 Cu1 114.4(3) . . ?
O3 C2 O3 123.3(5) 4_555 . ?
O3 C2 C3 118.3(3) 4_555 . ?
O3 C2 C3 118.3(3) . . ?
O4 C3 O4 129.4(6) 4_555 . ?
O4 C3 C2 115.3(3) 4_555 . ?
O4 C3 C2 115.3(3) . . ?
C12 N11 C16 119.4(4) . . ?
C12 N11 Cu1 120.0(3) . . ?
C16 N11 Cu1 120.6(3) . . ?
N11 C12 C13 122.6(4) . . ?
N17 C13 C14 122.9(4) . . ?
N17 C13 C12 119.3(5) . . ?
C14 C13 C12 117.8(5) . . ?
C15 C14 C13 119.1(4) . . ?
C14 C15 C16 120.7(4) . . ?
N11 C16 C15 120.4(5) . . ?
C26 N21 C22 118.5(4) . . ?
C26 N21 Cu1 121.2(3) . . ?
C22 N21 Cu1 119.7(3) . . ?
N21 C22 C23 123.5(4) . . ?
C24 C23 N27 122.9(4) . . ?
C24 C23 C22 117.0(4) . . ?
N27 C23 C22 119.9(4) . . ?
C25 C24 C23 119.6(4) . . ?
C24 C25 C26 119.5(4) . . ?
N21 C26 C25 121.8(4) . . ?

loop_
_geom_bond_atom_site_label_1
_geom_bond_atom_site_label_2
_geom_bond_distance
_geom_bond_site_symmetry_2
_geom_bond_publ_flag
Cu1 O1 2.030(3) . ?
Cu1 O2 2.172(3) . ?
Cu1 O3 2.119(4) . ?
Cu1 O4 2.213(5) . ?
Cu1 N11 2.040(3) . ?
Cu1 N21 2.120(3) . ?
O1 C1 1.255(4) . ?
O2 C1 1.248(4) 5_555 ?
C1 O2 1.248(4) 5_555 ?
O3 C2 1.244(4) . ?
C1 C1 1.550(8) 5_555 ?
O4 C3 1.250(4) . ?
C2 O3 1.244(4) 4_555 ?
C2 C3 1.539(7) . ?
C3 O4 1.250(4) 4_555 ?
N11 C12 1.329(6) . ?
N11 C16 1.348(6) . ?
C12 C13 1.407(6) . ?
C13 N17 1.377(7) . ?
C13 C14 1.376(7) . ?
C14 C15 1.373(8) . ?
C15 C16 1.383(6) . ?
N21 C26 1.334(5) . ?
N21 C22 1.331(5) . ?
C22 C23 1.388(5) . ?
C23 C24 1.384(6) . ?
C23 N27 1.381(6) . ?
C24 C25 1.373(7) . ?
C25 C26 1.376(7) . ?

loop_
_geom_hbond_atom_site_label_D
_geom_hbond_atom_site_label_H
_geom_hbond_atom_site_label_A
_geom_hbond_distance_DH
_geom_hbond_distance_HA
_geom_hbond_distance_DA
_geom_hbond_angle_DHA
_geom_hbond_site_symmetry_A
_geom_hbond_publ_flag
N17 H171 N27 0.80 2.41 3.20(1) 170.1 6_566 ?
N17 H172 O5 0.92 2.44 3.31(1) 158.1 7_666 ?
N27 H272 O4 0.74 2.38 3.02(1) 144.6 2_555 ?
